data_4508243
loop_
_publ_author_name
'Mukherjee, Gargi'
'Biradha, Kumar'

_publ_section_title
;
 Coordination Polymers Containing M2L2and M4L4Metallacylces of
 Bis(pyridylcarboxamido)alkanes with an Odd Number of &#x2212;(CH2)--
 Groups as Spacers: Guest Inclusion and Networks Recognition via \a Sheet
;
_journal_issue 9
_journal_name_full 'Crystal Growth &amp; Design'
_journal_page_first 4100
_journal_paper_doi 10.1021/cg400918d
_journal_volume 13
_journal_year 2013
_chemical_formula_sum 'C60 H82 Cu2 F24 N16 O17 P4'
_chemical_formula_weight 2006.38
_chemical_name_systematic
; 
 ? 
;
_space_group_IT_number 14
_symmetry_cell_setting monoclinic
_symmetry_space_group_name_Hall '-P 2ybc'
_symmetry_space_group_name_H-M 'P 1 21/c 1'
_atom_sites_solution_hydrogens geom
_atom_sites_solution_primary direct
_atom_sites_solution_secondary difmap
_audit_creation_method SHELXL-97
_cell_angle_alpha 90.00
_cell_angle_beta 118.061(4)
_cell_angle_gamma 90.00
_cell_formula_units_Z 4
_cell_length_a 29.520(3)
_cell_length_b 10.9641(9)
_cell_length_c 29.373(3)
_cell_measurement_reflns_used 9981
_cell_measurement_temperature 296(2)
_cell_measurement_theta_max 22.74
_cell_measurement_theta_min 0.78
_cell_volume 8389.3(14)
_computing_structure_refinement 'SHELXL-97 (Sheldrick, 1997)'
_computing_structure_solution 'SHELXS-97 (Sheldrick, 1990)'
_diffrn_ambient_temperature 296(2)
_diffrn_measured_fraction_theta_full 0.886
_diffrn_measured_fraction_theta_max 0.886
_diffrn_radiation_monochromator graphite
_diffrn_radiation_source 'fine-focus sealed tube'
_diffrn_radiation_type MoK\a
_diffrn_radiation_wavelength 0.71073
_diffrn_reflns_av_R_equivalents 0.0762
_diffrn_reflns_av_sigmaI/netI 0.0668
_diffrn_reflns_limit_h_max 31
_diffrn_reflns_limit_h_min -31
_diffrn_reflns_limit_k_max 11
_diffrn_reflns_limit_k_min -10
_diffrn_reflns_limit_l_max 26
_diffrn_reflns_limit_l_min -30
_diffrn_reflns_number 64018
_diffrn_reflns_theta_full 22.74
_diffrn_reflns_theta_max 22.74
_diffrn_reflns_theta_min 0.78
_exptl_absorpt_coefficient_mu 0.708
_exptl_absorpt_correction_T_max 0.899
_exptl_absorpt_correction_T_min 0.858
_exptl_crystal_colour blue
_exptl_crystal_density_diffrn 1.589
_exptl_crystal_density_meas ?
_exptl_crystal_density_method 'not measured'
_exptl_crystal_description blocks
_exptl_crystal_F_000 4096
_exptl_crystal_size_max 0.28
_exptl_crystal_size_mid 0.18
_exptl_crystal_size_min 0.15
_refine_diff_density_max 0.662
_refine_diff_density_min -0.814
_refine_diff_density_rms 0.115
_refine_ls_extinction_method none
_refine_ls_goodness_of_fit_ref 1.980
_refine_ls_hydrogen_treatment mixed
_refine_ls_matrix_type full
_refine_ls_number_parameters 1108
_refine_ls_number_reflns 9981
_refine_ls_number_restraints 0
_refine_ls_restrained_S_all 1.980
_refine_ls_R_factor_all 0.1509
_refine_ls_R_factor_gt 0.1111
_refine_ls_shift/su_max 0.160
_refine_ls_shift/su_mean 0.022
_refine_ls_structure_factor_coef Fsqd
_refine_ls_weighting_details 'calc w=1/[\s^2^(Fo^2^)+(0.1000P)^2^+0.0000P] where P=(Fo^2^+2Fc^2^)/3'
_refine_ls_weighting_scheme calc
_refine_ls_wR_factor_gt 0.2897
_refine_ls_wR_factor_ref 0.3030
_reflns_number_gt 7073
_reflns_number_total 9981
_reflns_threshold_expression >2sigma(I)
_cod_data_source_file cg400918d_si_002.cif
_cod_data_source_block 3
_cod_depositor_comments
;
The following automatic conversions were performed:

'_exptl_crystal_density_meas' value 'not measured' was changed to '?'
- the value is perceived as not measured.

Automatic conversion script
Id: cif_fix_values 3008 2015-01-20 13:52:24Z robertas 
;
_cod_original_sg_symbol_H-M P2(1)/c
_cod_database_code 4508243

loop_
_symmetry_equiv_pos_as_xyz
'x, y, z'
'-x, y+1/2, -z+1/2'
'-x, -y, -z'
'x, -y-1/2, z-1/2'

loop_
_atom_site_label
_atom_site_type_symbol
_atom_site_fract_x
_atom_site_fract_y
_atom_site_fract_z
_atom_site_U_iso_or_equiv
_atom_site_adp_type
_atom_site_occupancy
_atom_site_symmetry_multiplicity
_atom_site_calc_flag
_atom_site_refinement_flags
Cu1 Cu -0.43946(4) 0.47033(12) -0.31155(4) 0.0371(4) Uani 1 1 d .
Cu2 Cu -0.93891(5) 0.52805(12) -0.81535(4) 0.0398(4) Uani 1 1 d .
O11A O -0.6647(3) 0.1274(8) -0.4157(3) 0.068(2) Uani 1 1 d .
O11D O -0.0402(3) 0.7443(8) -0.0651(3) 0.074(3) Uani 1 1 d .
O16B O -0.5347(3) 0.7375(8) -0.5544(3) 0.060(2) Uani 1 1 d .
O16C O -0.3214(3) 0.0646(7) -0.1118(3) 0.066(2) Uani 1 1 d .
O21A O -0.8340(3) 0.1589(8) -0.5946(3) 0.063(2) Uani 1 1 d .
O21C O -0.1308(3) 0.0918(8) 0.0806(3) 0.064(2) Uani 1 1 d .
O21D O -0.1923(3) 0.6992(7) -0.2079(3) 0.058(2) Uani 1 1 d .
O26B O -0.6951(3) 0.7893(7) -0.7256(3) 0.051(2) Uani 1 1 d .
N11A N -0.5084(3) 0.3822(7) -0.3372(3) 0.033(2) Uani 1 1 d .
N11B N -0.4710(3) 0.5676(7) -0.3775(3) 0.033(2) Uani 1 1 d .
N11C N -0.4118(3) 0.3841(7) -0.2430(3) 0.031(2) Uani 1 1 d .
N11D N 0.0310(3) 0.6245(8) 0.1184(3) 0.040(2) Uani 1 1 d .
N21A N -0.9105(3) 0.4378(7) -0.7464(3) 0.033(2) Uani 1 1 d .
N21B N -0.8738(3) 0.6290(7) -0.7852(3) 0.037(2) Uani 1 1 d .
N21C N -0.0056(3) 0.4293(8) 0.1577(3) 0.037(2) Uani 1 1 d .
N21D N -0.3739(3) 0.5650(7) -0.2846(3) 0.035(2) Uani 1 1 d .
N31A N -0.6944(3) 0.3027(8) -0.4004(3) 0.045(2) Uani 1 1 d .
H31A H -0.6861 0.3723 -0.3851 0.054 Uiso 1 1 calc R
N31B N -0.5657(4) 0.8729(9) -0.5182(3) 0.054(3) Uani 1 1 d .
H31B H -0.5661 0.8949 -0.4903 0.065 Uiso 1 1 calc R
N31C N -0.3371(4) 0.2041(9) -0.0635(3) 0.057(3) Uani 1 1 d .
H31C H -0.3535 0.2695 -0.0642 0.068 Uiso 1 1 calc R
N31D N -0.0640(3) 0.9075(8) -0.0364(3) 0.041(2) Uani 1 1 d .
H31D H -0.0612 0.9473 -0.0100 0.050 Uiso 1 1 calc R
N32A N -0.8531(3) 0.3237(9) -0.5624(3) 0.052(3) Uani 1 1 d .
H32A H -0.8683 0.3934 -0.5694 0.062 Uiso 1 1 calc R
N32B N -0.7232(3) 0.9088(8) -0.6816(3) 0.046(2) Uani 1 1 d .
H32B H -0.7495 0.9339 -0.6791 0.055 Uiso 1 1 calc R
N32C N -0.1802(4) 0.2289(8) 0.0951(3) 0.050(2) Uani 1 1 d .
H32C H -0.1800 0.2958 0.1105 0.061 Uiso 1 1 calc R
N32D N -0.2274(3) 0.8693(8) -0.1952(3) 0.047(2) Uani 1 1 d .
H32D H -0.2550 0.9037 -0.1986 0.056 Uiso 1 1 calc R
C11A C -0.5335(4) 0.3868(9) -0.3112(4) 0.042(3) Uani 1 1 d .
H11A H -0.5175 0.4201 -0.2782 0.051 Uiso 1 1 calc R
C11B C -0.4495(4) 0.5779(11) -0.4071(4) 0.050(3) Uani 1 1 d .
H11B H -0.4183 0.5389 -0.3970 0.060 Uiso 1 1 calc R
C11C C -0.3845(4) 0.4356(10) -0.1970(4) 0.047(3) Uani 1 1 d .
H11C H -0.3807 0.5199 -0.1954 0.056 Uiso 1 1 calc R
C11D C 0.0110(8) 0.5679(13) 0.0728(6) 0.120(7) Uani 1 1 d .
H11D H 0.0163 0.4841 0.0735 0.144 Uiso 1 1 calc R
C12A C -0.5837(4) 0.3434(10) -0.3308(4) 0.045(3) Uani 1 1 d .
H12A H -0.6016 0.3537 -0.3122 0.055 Uiso 1 1 calc R
C12B C -0.4702(4) 0.6432(11) -0.4527(4) 0.052(3) Uani 1 1 d .
H12B H -0.4533 0.6471 -0.4725 0.063 Uiso 1 1 calc R
C12C C -0.3615(4) 0.3704(10) -0.1513(4) 0.045(3) Uani 1 1 d .
H12C H -0.3436 0.4105 -0.1199 0.054 Uiso 1 1 calc R
C12D C -0.0160(7) 0.6191(15) 0.0260(5) 0.114(7) Uani 1 1 d .
H12D H -0.0341 0.5716 -0.0033 0.137 Uiso 1 1 calc R
C13A C -0.6068(4) 0.2844(9) -0.3787(4) 0.031(2) Uani 1 1 d .
C13B C -0.5165(4) 0.7024(10) -0.4685(4) 0.044(3) Uani 1 1 d .
C13C C -0.3657(4) 0.2460(9) -0.1530(4) 0.032(3) Uani 1 1 d .
C13D C -0.0159(4) 0.7451(11) 0.0230(4) 0.045(3) Uani 1 1 d .
C14A C -0.5787(4) 0.2773(10) -0.4045(4) 0.046(3) Uani 1 1 d .
H14A H -0.5922 0.2374 -0.4361 0.056 Uiso 1 1 calc R
C14B C -0.5413(4) 0.6891(9) -0.4388(4) 0.041(3) Uani 1 1 d .
H14B H -0.5734 0.7237 -0.4490 0.049 Uiso 1 1 calc R
C14C C -0.3946(4) 0.1911(10) -0.2016(4) 0.040(3) Uani 1 1 d .
H14C H -0.3983 0.1068 -0.2040 0.048 Uiso 1 1 calc R
C14D C 0.0000(5) 0.8040(11) 0.0683(5) 0.061(4) Uani 1 1 d .
H14D H -0.0047 0.8876 0.0691 0.073 Uiso 1 1 calc R
C15A C -0.5299(4) 0.3292(9) -0.3839(4) 0.041(3) Uani 1 1 d .
H15A H -0.5120 0.3271 -0.4028 0.049 Uiso 1 1 calc R
C15B C -0.5170(4) 0.6234(10) -0.3938(4) 0.044(3) Uani 1 1 d .
H15B H -0.5332 0.6167 -0.3733 0.053 Uiso 1 1 calc R
C15C C -0.4164(4) 0.2579(9) -0.2437(4) 0.036(3) Uani 1 1 d .
H15C H -0.4357 0.2191 -0.2751 0.043 Uiso 1 1 calc R
C15D C 0.0236(5) 0.7375(13) 0.1135(5) 0.071(4) Uani 1 1 d .
H15D H 0.0355 0.7819 0.1439 0.085 Uiso 1 1 calc R
C16A C -0.6570(4) 0.2295(11) -0.3999(4) 0.044(3) Uani 1 1 d .
C16B C -0.5405(4) 0.7713(12) -0.5185(4) 0.049(3) Uani 1 1 d .
C16C C -0.3390(4) 0.1645(10) -0.1070(5) 0.047(3) Uani 1 1 d .
C16D C -0.0402(5) 0.8019(11) -0.0298(4) 0.052(3) Uani 1 1 d .
C21A C -0.8659(4) 0.3809(10) -0.7264(4) 0.049(3) Uani 1 1 d .
H21A H -0.8471 0.3789 -0.7444 0.058 Uiso 1 1 calc R
C21B C -0.8458(4) 0.6473(10) -0.8094(4) 0.048(3) Uani 1 1 d .
H21B H -0.8581 0.6151 -0.8424 0.057 Uiso 1 1 calc R
C21C C -0.0012(4) 0.3094(11) 0.1615(4) 0.050(3) Uani 1 1 d .
H21C H 0.0316 0.2762 0.1785 0.060 Uiso 1 1 calc R
C21D C -0.3294(5) 0.5078(11) -0.2652(5) 0.061(4) Uani 1 1 d .
H21D H -0.3291 0.4231 -0.2671 0.073 Uiso 1 1 calc R
C22A C -0.8466(4) 0.3237(9) -0.6784(4) 0.045(3) Uani 1 1 d .
H22A H -0.8152 0.2833 -0.6653 0.054 Uiso 1 1 calc R
C22B C -0.8008(4) 0.7094(9) -0.7894(4) 0.043(3) Uani 1 1 d .
H22B H -0.7836 0.7198 -0.8088 0.051 Uiso 1 1 calc R
C22C C -0.0419(4) 0.2316(11) 0.1420(4) 0.048(3) Uani 1 1 d .
H22C H -0.0370 0.1475 0.1441 0.057 Uiso 1 1 calc R
C22D C -0.2818(4) 0.5716(12) -0.2415(5) 0.062(4) Uani 1 1 d .
H22D H -0.2512 0.5285 -0.2289 0.074 Uiso 1 1 calc R
C23A C -0.8721(4) 0.3255(9) -0.6501(4) 0.036(3) Uani 1 1 d .
C23B C -0.7804(4) 0.7575(9) -0.7398(4) 0.042(3) Uani 1 1 d .
C23C C -0.0907(4) 0.2816(10) 0.1188(4) 0.042(3) Uani 1 1 d .
C23D C -0.2809(4) 0.6941(10) -0.2373(4) 0.039(3) Uani 1 1 d .
C24A C -0.9185(4) 0.3878(9) -0.6707(4) 0.040(3) Uani 1 1 d .
H24A H -0.9369 0.3952 -0.6524 0.049 Uiso 1 1 calc R
C24B C -0.8086(4) 0.7394(10) -0.7140(4) 0.046(3) Uani 1 1 d .
H24B H -0.7969 0.7695 -0.6807 0.055 Uiso 1 1 calc R
C24C C -0.0966(4) 0.4063(10) 0.1150(4) 0.043(3) Uani 1 1 d .
H24C H -0.1291 0.4415 0.0993 0.051 Uiso 1 1 calc R
C24D C -0.3280(4) 0.7522(10) -0.2598(4) 0.050(3) Uani 1 1 d .
H24D H -0.3295 0.8369 -0.2596 0.060 Uiso 1 1 calc R
C25A C -0.9366(4) 0.4385(10) -0.7194(5) 0.051(3) Uani 1 1 d .
H25A H -0.9688 0.4752 -0.7342 0.061 Uiso 1 1 calc R
C25B C -0.8553(4) 0.6748(11) -0.7385(4) 0.053(3) Uani 1 1 d .
H25B H -0.8740 0.6642 -0.7207 0.064 Uiso 1 1 calc R
C25C C -0.0536(4) 0.4769(10) 0.1350(4) 0.043(3) Uani 1 1 d .
H25C H -0.0573 0.5613 0.1329 0.052 Uiso 1 1 calc R
C25D C -0.3722(4) 0.6864(11) -0.2823(4) 0.046(3) Uani 1 1 d .
H25D H -0.4031 0.7287 -0.2970 0.055 Uiso 1 1 calc R
C26A C -0.8513(4) 0.2640(12) -0.5998(4) 0.046(3) Uani 1 1 d .
C26B C -0.7291(4) 0.8199(9) -0.7143(4) 0.039(3) Uani 1 1 d .
C26C C -0.1369(4) 0.1902(11) 0.0947(4) 0.042(3) Uani 1 1 d .
C26D C -0.2301(4) 0.7564(11) -0.2130(4) 0.046(3) Uani 1 1 d .
C31A C -0.7483(4) 0.2663(11) -0.4261(4) 0.051(3) Uani 1 1 d .
H31I H -0.7649 0.2955 -0.4064 0.061 Uiso 1 1 calc .
H31J H -0.7507 0.1780 -0.4276 0.061 Uiso 1 1 calc .
C31B C -0.5926(4) 0.9472(11) -0.5653(4) 0.050(3) Uani 1 1 d .
H31K H -0.5737 0.9454 -0.5847 0.059 Uiso 1 1 calc .
H31L H -0.5945 1.0312 -0.5559 0.059 Uiso 1 1 calc .
C31C C -0.3083(5) 0.1407(13) -0.0142(4) 0.073(4) Uani 1 1 d .
H31M H -0.3034 0.0559 -0.0202 0.087 Uiso 1 1 calc .
H31N H -0.3272 0.1434 0.0053 0.087 Uiso 1 1 calc .
C31D C -0.0954(4) 0.9581(10) -0.0887(4) 0.048(3) Uani 1 1 d .
H31O H -0.0789 0.9417 -0.1098 0.058 Uiso 1 1 calc .
H31P H -0.0982 1.0458 -0.0865 0.058 Uiso 1 1 calc .
C32A C -0.7752(4) 0.3170(10) -0.4794(4) 0.050(3) Uani 1 1 d .
H32I H -0.7574 0.2903 -0.4982 0.060 Uiso 1 1 calc .
H32J H -0.7733 0.4053 -0.4774 0.060 Uiso 1 1 calc .
C32B C -0.6468(4) 0.8981(10) -0.5986(4) 0.043(3) Uani 1 1 d .
H32K H -0.6449 0.8118 -0.6048 0.052 Uiso 1 1 calc .
H32L H -0.6665 0.9070 -0.5800 0.052 Uiso 1 1 calc .
C32C C -0.2565(5) 0.2028(13) 0.0160(5) 0.079(4) Uani 1 1 d .
H32M H -0.2365 0.1900 -0.0019 0.095 Uiso 1 1 calc .
H32N H -0.2620 0.2899 0.0166 0.095 Uiso 1 1 calc .
C32D C -0.1496(4) 0.9005(11) -0.1140(4) 0.054(3) Uani 1 1 d .
H32O H -0.1465 0.8124 -0.1113 0.064 Uiso 1 1 calc .
H32P H -0.1680 0.9271 -0.0958 0.064 Uiso 1 1 calc .
C33A C -0.8308(4) 0.2795(10) -0.5091(4) 0.047(3) Uani 1 1 d .
H33A H -0.8334 0.1914 -0.5091 0.056 Uiso 1 1 calc .
H33B H -0.8498 0.3130 -0.4926 0.056 Uiso 1 1 calc .
C33B C -0.6748(4) 0.9643(10) -0.6505(4) 0.048(3) Uani 1 1 d .
H33C H -0.6797 1.0493 -0.6447 0.057 Uiso 1 1 calc .
H33D H -0.6541 0.9612 -0.6681 0.057 Uiso 1 1 calc .
C33C C -0.2265(4) 0.1589(11) 0.0699(4) 0.059(3) Uani 1 1 d .
H33E H -0.2465 0.1681 0.0881 0.070 Uiso 1 1 calc .
H33F H -0.2183 0.0732 0.0701 0.070 Uiso 1 1 calc .
C33D C -0.1795(4) 0.9363(10) -0.1702(4) 0.046(3) Uani 1 1 d .
H33G H -0.1866 1.0232 -0.1728 0.055 Uiso 1 1 calc .
H33H H -0.1592 0.9195 -0.1875 0.055 Uiso 1 1 calc .
P100 P -0.51688(13) 0.4690(3) -0.16327(12) 0.0502(9) Uani 1 1 d .
F101 F -0.5610(4) 0.4417(9) -0.2180(3) 0.112(3) Uani 1 1 d .
F102 F -0.5467(4) 0.5792(7) -0.1563(4) 0.112(3) Uani 1 1 d .
F103 F -0.4871(4) 0.3604(7) -0.1724(4) 0.129(4) Uani 1 1 d .
F104 F -0.5415(3) 0.3793(6) -0.1385(3) 0.076(2) Uani 1 1 d .
F105 F -0.4937(3) 0.5576(6) -0.1888(3) 0.087(2) Uani 1 1 d .
F106 F -0.4706(4) 0.4913(9) -0.1089(3) 0.125(4) Uani 1 1 d .
P200 P -0.1726(5) 0.3802(7) -0.0565(3) 0.163(3) Uani 1 1 d .
F201 F -0.1269(12) 0.443(4) -0.0227(14) 0.49(3) Uani 1 1 d .
F202 F -0.2128(13) 0.301(2) -0.0865(9) 0.37(2) Uani 1 1 d .
F203 F -0.2023(12) 0.455(2) -0.0360(8) 0.339(16) Uani 1 1 d .
F204 F -0.1393(10) 0.319(3) -0.0751(8) 0.340(17) Uani 1 1 d .
F205 F -0.1600(5) 0.2918(14) -0.0119(4) 0.176(5) Uani 1 1 d .
F206 F -0.1984(9) 0.443(2) -0.1077(8) 0.292(11) Uani 1 1 d .
P300 P -0.08320(12) 0.9902(3) -0.23543(13) 0.0501(9) Uani 1 1 d .
F301 F -0.0766(4) 1.0982(7) -0.2662(4) 0.120(3) Uani 1 1 d .
F302 F -0.1386(3) 0.9677(9) -0.2790(3) 0.124(4) Uani 1 1 d .
F303 F -0.0890(3) 0.8808(6) -0.2047(3) 0.095(3) Uani 1 1 d .
F304 F -0.0272(3) 1.0148(8) -0.1890(3) 0.104(3) Uani 1 1 d .
F305 F -0.0594(3) 0.9032(7) -0.2607(3) 0.094(3) Uani 1 1 d .
F306 F -0.1064(3) 1.0818(6) -0.2094(3) 0.076(2) Uani 1 1 d .
P400 P -0.31842(17) 0.6671(5) -0.4226(2) 0.1012(16) Uani 1 1 d .
F401 F -0.3582(5) 0.5602(12) -0.4509(6) 0.208(7) Uani 1 1 d .
F402 F -0.3585(5) 0.7614(13) -0.4561(6) 0.213(7) Uani 1 1 d .
F403 F -0.3023(9) 0.659(2) -0.4634(9) 0.324(14) Uani 1 1 d .
F404 F -0.3392(6) 0.6738(17) -0.3857(5) 0.220(7) Uani 1 1 d .
F405 F -0.2774(6) 0.5779(15) -0.3939(10) 0.289(12) Uani 1 1 d .
F406 F -0.2805(4) 0.7700(10) -0.3951(5) 0.174(5) Uani 1 1 d .
O1W O -0.4053(3) 0.3229(6) -0.3437(3) 0.0474(19) Uani 1 1 d .
O2W O -0.2767(6) 0.9609(12) -0.4750(4) 0.170(7) Uani 1 1 d .
O3W O -0.4720(3) 0.6370(8) -0.2688(3) 0.070(2) Uani 1 1 d .
O4W O -0.9029(3) 0.3903(7) -0.8479(3) 0.051(2) Uani 1 1 d .
O5W O -0.2136(3) 0.0474(8) -0.3770(3) 0.078(3) Uani 1 1 d .
O6W O -0.9804(3) 0.6860(7) -0.7797(3) 0.068(2) Uani 1 1 d .
O7W O -0.3007(4) 0.0359(9) -0.1985(4) 0.094(3) Uani 1 1 d .
O8W O -0.3713(4) 0.4299(8) -0.0378(3) 0.082(3) Uani 1 1 d .
O9W O -0.0714(6) 0.4144(10) -0.4720(6) 0.167(6) Uani 1 1 d .

loop_
_atom_site_aniso_label
_atom_site_aniso_U_11
_atom_site_aniso_U_22
_atom_site_aniso_U_33
_atom_site_aniso_U_23
_atom_site_aniso_U_13
_atom_site_aniso_U_12
Cu1 0.0320(8) 0.0422(9) 0.0270(8) 0.0047(6) 0.0056(6) -0.0021(6)
Cu2 0.0311(8) 0.0456(9) 0.0313(8) 0.0000(6) 0.0052(6) -0.0021(6)
O11A 0.057(5) 0.041(6) 0.099(7) -0.010(5) 0.030(5) -0.012(4)
O11D 0.098(7) 0.075(6) 0.029(5) 0.004(5) 0.013(5) 0.038(5)
O16B 0.077(6) 0.083(6) 0.019(4) 0.013(4) 0.022(4) 0.038(5)
O16C 0.080(6) 0.044(6) 0.047(5) 0.010(4) 0.006(5) 0.013(5)
O21A 0.074(6) 0.054(6) 0.056(5) 0.018(4) 0.027(5) 0.011(5)
O21C 0.059(6) 0.041(5) 0.076(6) -0.017(5) 0.018(5) -0.003(4)
O21D 0.032(5) 0.067(6) 0.074(6) -0.023(5) 0.023(4) -0.003(4)
O26B 0.039(5) 0.050(5) 0.066(5) -0.014(4) 0.025(4) -0.003(4)
N11A 0.024(5) 0.047(6) 0.022(5) 0.002(4) 0.005(4) 0.004(4)
N11B 0.035(5) 0.029(5) 0.032(5) -0.007(4) 0.015(5) -0.006(4)
N11C 0.019(4) 0.047(6) 0.014(5) -0.010(4) -0.004(4) -0.002(4)
N11D 0.057(6) 0.030(6) 0.024(5) -0.014(5) 0.012(5) -0.002(5)
N21A 0.022(5) 0.044(5) 0.031(5) 0.001(4) 0.011(4) 0.002(4)
N21B 0.041(5) 0.038(5) 0.028(5) -0.007(4) 0.014(5) -0.004(4)
N21C 0.032(6) 0.029(6) 0.039(5) -0.002(4) 0.008(4) 0.000(4)
N21D 0.038(6) 0.016(5) 0.042(5) -0.001(4) 0.013(4) -0.002(4)
N31A 0.030(5) 0.033(5) 0.053(6) -0.005(4) 0.004(5) 0.003(4)
N31B 0.067(7) 0.064(7) 0.020(5) 0.008(5) 0.010(5) 0.011(6)
N31C 0.080(7) 0.056(7) 0.027(6) 0.006(5) 0.019(5) 0.006(6)
N31D 0.041(5) 0.047(6) 0.020(5) -0.003(4) 0.001(4) -0.001(5)
N32A 0.056(6) 0.055(7) 0.038(6) 0.013(5) 0.017(5) 0.015(5)
N32B 0.038(6) 0.040(6) 0.049(6) -0.019(5) 0.012(5) 0.000(5)
N32C 0.048(6) 0.047(6) 0.055(6) -0.008(5) 0.023(5) -0.010(5)
N32D 0.033(5) 0.039(6) 0.050(6) -0.008(5) 0.004(5) 0.003(5)
C11A 0.050(8) 0.038(7) 0.032(6) 0.005(5) 0.014(6) 0.001(6)
C11B 0.046(7) 0.059(8) 0.040(7) 0.006(6) 0.016(7) 0.011(6)
C11C 0.042(7) 0.039(7) 0.047(8) 0.019(7) 0.010(6) 0.010(6)
C11D 0.23(2) 0.035(8) 0.071(12) 0.012(9) 0.054(13) 0.034(11)
C12A 0.022(6) 0.048(7) 0.064(8) 0.000(6) 0.018(6) -0.003(5)
C12B 0.048(8) 0.063(8) 0.048(8) 0.012(7) 0.024(6) 0.010(7)
C12C 0.049(7) 0.046(8) 0.029(7) -0.011(6) 0.010(6) 0.010(6)
C12D 0.167(18) 0.094(14) 0.033(9) -0.009(9) 0.008(9) 0.049(12)
C13A 0.028(6) 0.025(6) 0.030(6) -0.003(5) 0.005(6) 0.001(5)
C13B 0.053(8) 0.054(7) 0.024(6) 0.004(6) 0.016(6) 0.020(6)
C13C 0.034(6) 0.031(7) 0.026(6) 0.004(5) 0.009(5) -0.010(5)
C13D 0.053(7) 0.044(8) 0.032(8) -0.004(6) 0.015(6) 0.005(6)
C14A 0.048(8) 0.046(7) 0.036(7) -0.003(6) 0.013(6) 0.015(6)
C14B 0.045(7) 0.042(7) 0.031(6) 0.025(5) 0.014(6) 0.017(6)
C14C 0.039(6) 0.029(6) 0.046(7) -0.002(6) 0.015(6) -0.011(5)
C14D 0.085(10) 0.048(8) 0.040(8) -0.001(7) 0.022(7) 0.009(7)
C15A 0.040(7) 0.040(7) 0.029(7) -0.001(5) 0.005(5) -0.007(6)
C15B 0.028(7) 0.051(7) 0.047(7) -0.005(6) 0.013(6) 0.003(6)
C15C 0.040(6) 0.019(6) 0.029(7) -0.004(5) 0.002(5) -0.007(5)
C15D 0.101(11) 0.061(11) 0.038(8) -0.015(7) 0.022(8) -0.011(8)
C16A 0.040(7) 0.029(7) 0.052(8) 0.008(6) 0.014(6) -0.002(6)
C16B 0.035(7) 0.070(9) 0.034(8) 0.014(7) 0.010(6) 0.004(7)
C16C 0.043(7) 0.023(7) 0.051(8) 0.007(6) 0.001(6) 0.006(6)
C16D 0.068(8) 0.053(8) 0.024(7) -0.010(7) 0.012(6) 0.013(7)
C21A 0.034(7) 0.055(8) 0.048(8) -0.005(6) 0.011(6) 0.010(6)
C21B 0.042(7) 0.051(8) 0.044(7) -0.006(6) 0.015(7) 0.000(6)
C21C 0.037(7) 0.041(8) 0.057(8) 0.006(6) 0.010(6) 0.005(6)
C21D 0.045(8) 0.053(8) 0.091(10) -0.010(7) 0.037(8) 0.006(7)
C22A 0.045(7) 0.032(7) 0.046(8) 0.003(6) 0.011(7) 0.012(5)
C22B 0.041(7) 0.040(7) 0.038(7) -0.006(6) 0.012(6) -0.001(6)
C22C 0.038(7) 0.047(7) 0.052(7) 0.015(6) 0.017(6) 0.008(7)
C22D 0.035(8) 0.064(10) 0.082(9) -0.012(8) 0.024(7) 0.008(7)
C23A 0.016(6) 0.046(7) 0.030(6) 0.004(5) -0.002(5) 0.000(5)
C23B 0.044(7) 0.034(7) 0.046(8) 0.003(6) 0.018(6) 0.017(6)
C23C 0.041(7) 0.054(8) 0.027(6) -0.008(6) 0.013(6) -0.004(6)
C23D 0.024(7) 0.037(7) 0.050(7) 0.003(6) 0.012(6) 0.004(5)
C24A 0.047(7) 0.044(7) 0.027(6) 0.002(5) 0.014(6) -0.010(6)
C24B 0.042(7) 0.050(7) 0.039(7) -0.014(6) 0.013(6) -0.022(6)
C24C 0.034(7) 0.039(8) 0.045(7) 0.002(6) 0.010(6) 0.007(6)
C24D 0.051(8) 0.035(7) 0.052(7) 0.002(6) 0.014(6) 0.003(6)
C25A 0.038(7) 0.041(7) 0.062(9) 0.008(6) 0.014(7) 0.008(6)
C25B 0.053(8) 0.057(8) 0.051(8) -0.007(7) 0.025(7) 0.001(7)
C25C 0.043(8) 0.028(6) 0.044(7) -0.002(5) 0.008(6) 0.003(6)
C25D 0.028(7) 0.054(9) 0.043(7) 0.000(6) 0.006(6) 0.002(6)
C26A 0.034(7) 0.048(8) 0.045(8) 0.009(7) 0.008(6) 0.003(6)
C26B 0.031(7) 0.024(6) 0.042(7) 0.004(6) 0.000(6) 0.007(5)
C26C 0.045(8) 0.037(8) 0.032(7) 0.004(6) 0.009(6) -0.010(6)
C26D 0.032(7) 0.050(8) 0.043(7) 0.003(6) 0.009(6) 0.000(6)
C31A 0.028(6) 0.070(8) 0.044(7) -0.005(6) 0.009(6) -0.004(6)
C31B 0.049(7) 0.059(8) 0.032(7) 0.014(6) 0.012(6) 0.000(6)
C31C 0.072(10) 0.088(10) 0.035(7) 0.005(7) 0.007(7) -0.004(8)
C31D 0.045(7) 0.041(7) 0.049(8) 0.002(6) 0.014(6) -0.010(6)
C32A 0.047(7) 0.054(8) 0.044(7) 0.004(6) 0.017(6) 0.007(6)
C32B 0.052(7) 0.046(7) 0.031(6) -0.001(5) 0.019(6) 0.000(6)
C32C 0.062(9) 0.070(10) 0.078(10) 0.008(8) 0.009(8) -0.015(8)
C32D 0.035(7) 0.073(9) 0.052(8) -0.012(7) 0.020(6) -0.003(6)
C33A 0.042(7) 0.060(8) 0.033(7) -0.005(6) 0.013(6) 0.001(6)
C33B 0.051(8) 0.035(7) 0.037(7) 0.002(6) 0.005(6) 0.004(6)
C33C 0.040(7) 0.058(8) 0.055(8) -0.002(7) 0.004(6) -0.005(6)
C33D 0.039(7) 0.044(7) 0.037(7) -0.002(6) 0.003(6) -0.003(6)
P100 0.061(2) 0.0399(19) 0.045(2) 0.0017(16) 0.0215(18) 0.0035(16)
F101 0.127(7) 0.138(8) 0.039(5) -0.011(5) 0.012(5) -0.029(6)
F102 0.195(10) 0.060(5) 0.147(8) 0.037(5) 0.133(8) 0.051(6)
F103 0.192(10) 0.063(6) 0.201(10) 0.017(6) 0.150(9) 0.027(6)
F104 0.098(6) 0.059(5) 0.083(5) 0.006(4) 0.054(5) -0.003(4)
F105 0.132(7) 0.054(5) 0.117(6) 0.011(4) 0.092(6) -0.001(5)
F106 0.107(7) 0.151(9) 0.066(6) 0.004(5) -0.001(5) -0.052(6)
P200 0.298(11) 0.125(5) 0.109(5) 0.001(5) 0.131(7) -0.015(7)
F201 0.39(4) 0.71(7) 0.46(4) -0.25(5) 0.28(4) -0.34(5)
F202 0.51(5) 0.24(2) 0.22(2) -0.05(2) 0.04(3) -0.06(3)
F203 0.62(5) 0.26(2) 0.26(2) 0.049(18) 0.30(3) 0.15(3)
F204 0.32(3) 0.60(5) 0.167(15) 0.13(2) 0.165(18) 0.23(3)
F205 0.181(12) 0.237(15) 0.123(9) 0.041(10) 0.082(9) 0.014(11)
F206 0.36(3) 0.36(3) 0.218(19) 0.13(2) 0.18(2) 0.10(2)
P300 0.050(2) 0.043(2) 0.057(2) 0.0021(16) 0.0243(18) 0.0010(15)
F301 0.210(10) 0.068(6) 0.129(7) 0.027(5) 0.119(8) 0.015(6)
F302 0.082(6) 0.140(8) 0.103(7) -0.051(6) 0.005(5) 0.006(6)
F303 0.127(7) 0.057(5) 0.132(7) 0.035(5) 0.088(6) 0.024(5)
F304 0.063(5) 0.119(7) 0.122(7) -0.042(6) 0.036(5) -0.012(5)
F305 0.120(7) 0.076(6) 0.122(7) -0.021(5) 0.085(6) 0.003(5)
F306 0.082(5) 0.065(5) 0.089(5) -0.007(4) 0.046(4) 0.006(4)
P400 0.069(3) 0.102(4) 0.147(4) -0.036(3) 0.062(3) -0.003(3)
F401 0.161(11) 0.158(11) 0.35(2) -0.116(13) 0.160(13) -0.062(10)
F402 0.169(12) 0.167(13) 0.218(14) 0.028(11) 0.019(11) 0.033(11)
F403 0.39(3) 0.33(3) 0.48(3) -0.14(3) 0.40(3) -0.12(2)
F404 0.222(15) 0.31(2) 0.178(12) -0.072(13) 0.135(12) -0.076(15)
F405 0.155(13) 0.143(13) 0.45(3) -0.026(17) 0.045(17) 0.036(11)
F406 0.103(8) 0.125(9) 0.249(13) -0.070(9) 0.045(8) -0.025(7)
O1W 0.049(5) 0.046(5) 0.045(4) -0.012(4) 0.020(4) -0.002(4)
O2W 0.199(14) 0.120(10) 0.102(9) -0.043(8) -0.005(9) 0.067(10)
O3W 0.082(6) 0.069(6) 0.070(6) -0.008(5) 0.044(5) -0.005(5)
O4W 0.043(5) 0.061(5) 0.044(4) -0.016(4) 0.015(4) 0.005(4)
O5W 0.079(6) 0.062(6) 0.098(7) -0.006(5) 0.046(6) -0.005(5)
O6W 0.075(6) 0.061(6) 0.064(5) 0.004(4) 0.030(5) 0.010(5)
O7W 0.112(8) 0.079(7) 0.113(8) 0.007(6) 0.071(7) 0.040(6)
O8W 0.104(7) 0.064(6) 0.080(6) 0.012(5) 0.045(6) 0.009(5)
O9W 0.268(17) 0.087(9) 0.247(15) 0.037(10) 0.205(14) -0.007(10)

loop_
_atom_type_symbol
_atom_type_description
_atom_type_scat_dispersion_real
_atom_type_scat_dispersion_imag
_atom_type_scat_source
C C 0.0033 0.0016 'International Tables Vol C Tables 4.2.6.8 and 6.1.1.4'
H H 0.0000 0.0000 'International Tables Vol C Tables 4.2.6.8 and 6.1.1.4'
Cu Cu 0.3201 1.2651 'International Tables Vol C Tables 4.2.6.8 and 6.1.1.4'
F F 0.0171 0.0103 'International Tables Vol C Tables 4.2.6.8 and 6.1.1.4'
N N 0.0061 0.0033 'International Tables Vol C Tables 4.2.6.8 and 6.1.1.4'
O O 0.0106 0.0060 'International Tables Vol C Tables 4.2.6.8 and 6.1.1.4'
P P 0.1023 0.0942 'International Tables Vol C Tables 4.2.6.8 and 6.1.1.4'

loop_
_geom_angle_atom_site_label_1
_geom_angle_atom_site_label_2
_geom_angle_atom_site_label_3
_geom_angle
_geom_angle_site_symmetry_1
_geom_angle_site_symmetry_3
N21D Cu1 N11B 91.7(3) . .
N21D Cu1 N11C 89.2(3) . .
N11B Cu1 N11C 174.2(3) . .
N21D Cu1 N11A 176.2(3) . .
N11B Cu1 N11A 88.1(3) . .
N11C Cu1 N11A 90.7(3) . .
N21D Cu1 O1W 89.9(3) . .
N11B Cu1 O1W 94.0(3) . .
N11C Cu1 O1W 91.7(3) . .
N11A Cu1 O1W 93.9(3) . .
N11D Cu2 N21B 91.8(3) 1_454 .
N11D Cu2 N21A 176.4(3) 1_454 .
N21B Cu2 N21A 88.2(3) . .
N11D Cu2 N21C 89.8(3) 1_454 1_454
N21B Cu2 N21C 176.5(3) . 1_454
N21A Cu2 N21C 89.9(3) . 1_454
N11D Cu2 O4W 91.3(3) 1_454 .
N21B Cu2 O4W 90.7(3) . .
N21A Cu2 O4W 92.3(3) . .
N21C Cu2 O4W 92.3(3) 1_454 .
C11A N11A C15A 119.6(9) . .
C11A N11A Cu1 120.7(7) . .
C15A N11A Cu1 119.4(7) . .
C11B N11B C15B 116.6(9) . .
C11B N11B Cu1 122.7(7) . .
C15B N11B Cu1 120.7(7) . .
C11C N11C C15C 116.4(8) . .
C11C N11C Cu1 125.6(7) . .
C15C N11C Cu1 117.5(6) . .
C15D N11D C11D 112.0(10) . .
C15D N11D Cu2 127.0(8) . 1_656
C11D N11D Cu2 120.6(8) . 1_656
C25A N21A C21A 118.0(9) . .
C25A N21A Cu2 120.1(7) . .
C21A N21A Cu2 121.9(8) . .
C25B N21B C21B 116.2(10) . .
C25B N21B Cu2 120.5(8) . .
C21B N21B Cu2 123.2(7) . .
C21C N21C C25C 117.7(9) . .
C21C N21C Cu2 117.0(7) . 1_656
C25C N21C Cu2 125.3(7) . 1_656
C21D N21D C25D 116.6(9) . .
C21D N21D Cu1 120.3(7) . .
C25D N21D Cu1 123.0(7) . .
C16A N31A C31A 121.7(9) . .
C16A N31A H31A 119.1 . .
C31A N31A H31A 119.1 . .
C16B N31B C31B 120.7(9) . .
C16B N31B H31B 119.7 . .
C31B N31B H31B 119.7 . .
C16C N31C C31C 122.6(10) . .
C16C N31C H31C 118.7 . .
C31C N31C H31C 118.7 . .
C16D N31D C31D 120.8(9) . .
C16D N31D H31D 119.6 . .
C31D N31D H31D 119.6 . .
C26A N32A C33A 124.0(10) . .
C26A N32A H32A 118.0 . .
C33A N32A H32A 118.0 . .
C26B N32B C33B 122.2(9) . .
C26B N32B H32B 118.9 . .
C33B N32B H32B 118.9 . .
C26C N32C C33C 120.2(9) . .
C26C N32C H32C 119.9 . .
C33C N32C H32C 119.9 . .
C26D N32D C33D 122.3(9) . .
C26D N32D H32D 118.8 . .
C33D N32D H32D 118.8 . .
N11A C11A C12A 122.4(10) . .
N11A C11A H11A 118.8 . .
C12A C11A H11A 118.8 . .
N11B C11B C12B 124.2(11) . .
N11B C11B H11B 117.9 . .
C12B C11B H11B 117.9 . .
N11C C11C C12C 123.5(10) . .
N11C C11C H11C 118.2 . .
C12C C11C H11C 118.2 . .
N11D C11D C12D 126.9(13) . .
N11D C11D H11D 116.6 . .
C12D C11D H11D 116.5 . .
C11A C12A C13A 119.5(10) . .
C11A C12A H12A 120.2 . .
C13A C12A H12A 120.2 . .
C11B C12B C13B 119.1(11) . .
C11B C12B H12B 120.5 . .
C13B C12B H12B 120.4 . .
C13C C12C C11C 119.0(10) . .
C13C C12C H12C 120.5 . .
C11C C12C H12C 120.5 . .
C13D C12D C11D 117.6(13) . .
C13D C12D H12D 121.2 . .
C11D C12D H12D 121.2 . .
C14A C13A C12A 116.6(9) . .
C14A C13A C16A 120.5(10) . .
C12A C13A C16A 122.9(10) . .
C14B C13B C12B 118.1(10) . .
C14B C13B C16B 121.5(10) . .
C12B C13B C16B 120.3(10) . .
C12C C13C C14C 117.7(9) . .
C12C C13C C16C 124.2(9) . .
C14C C13C C16C 118.1(9) . .
C14D C13D C12D 115.1(11) . .
C14D C13D C16D 126.5(11) . .
C12D C13D C16D 117.7(11) . .
C13A C14A C15A 120.7(10) . .
C13A C14A H14A 119.7 . .
C15A C14A H14A 119.6 . .
C13B C14B C15B 118.1(10) . .
C13B C14B H14B 121.0 . .
C15B C14B H14B 121.0 . .
C15C C14C C13C 120.7(10) . .
C15C C14C H14C 119.7 . .
C13C C14C H14C 119.7 . .
C13D C14D C15D 118.7(11) . .
C13D C14D H14D 120.6 . .
C15D C14D H14D 120.7 . .
N11A C15A C14A 121.0(10) . .
N11A C15A H15A 119.5 . .
C14A C15A H15A 119.5 . .
N11B C15B C14B 124.0(10) . .
N11B C15B H15B 118.0 . .
C14B C15B H15B 118.0 . .
C14C C15C N11C 122.7(9) . .
C14C C15C H15C 118.7 . .
N11C C15C H15C 118.6 . .
N11D C15D C14D 127.8(11) . .
N11D C15D H15D 116.1 . .
C14D C15D H15D 116.1 . .
O11A C16A N31A 123.0(10) . .
O11A C16A C13A 122.0(11) . .
N31A C16A C13A 115.0(10) . .
O16B C16B N31B 124.6(10) . .
O16B C16B C13B 120.4(11) . .
N31B C16B C13B 114.9(11) . .
O16C C16C N31C 124.3(10) . .
O16C C16C C13C 119.6(11) . .
N31C C16C C13C 116.1(10) . .
O11D C16D N31D 123.0(10) . .
O11D C16D C13D 118.3(11) . .
N31D C16D C13D 118.5(10) . .
N21A C21A C22A 120.6(11) . .
N21A C21A H21A 119.7 . .
C22A C21A H21A 119.7 . .
N21B C21B C22B 124.8(10) . .
N21B C21B H21B 117.6 . .
C22B C21B H21B 117.6 . .
N21C C21C C22C 123.8(10) . .
N21C C21C H21C 118.1 . .
C22C C21C H21C 118.1 . .
N21D C21D C22D 122.0(11) . .
N21D C21D H21D 119.0 . .
C22D C21D H21D 119.0 . .
C23A C22A C21A 122.0(10) . .
C23A C22A H22A 119.0 . .
C21A C22A H22A 119.0 . .
C21B C22B C23B 119.7(11) . .
C21B C22B H22B 120.2 . .
C23B C22B H22B 120.2 . .
C21C C22C C23C 117.8(11) . .
C21C C22C H22C 121.1 . .
C23C C22C H22C 121.1 . .
C23D C22D C21D 120.5(11) . .
C23D C22D H22D 119.7 . .
C21D C22D H22D 119.8 . .
C22A C23A C24A 117.2(9) . .
C22A C23A C26A 121.2(10) . .
C24A C23A C26A 121.6(10) . .
C24B C23B C22B 116.5(10) . .
C24B C23B C26B 121.3(10) . .
C22B C23B C26B 122.1(11) . .
C24C C23C C22C 119.8(10) . .
C24C C23C C26C 123.2(10) . .
C22C C23C C26C 116.9(10) . .
C22D C23D C24D 116.3(10) . .
C22D C23D C26D 118.2(10) . .
C24D C23D C26D 125.3(10) . .
C25A C24A C23A 118.1(10) . .
C25A C24A H24A 121.0 . .
C23A C24A H24A 121.0 . .
C23B C24B C25B 119.4(10) . .
C23B C24B H24B 120.3 . .
C25B C24B H24B 120.3 . .
C25C C24C C23C 118.2(10) . .
C25C C24C H24C 120.9 . .
C23C C24C H24C 120.9 . .
C25D C24D C23D 120.5(10) . .
C25D C24D H24D 119.8 . .
C23D C24D H24D 119.7 . .
N21A C25A C24A 123.9(10) . .
N21A C25A H25A 118.0 . .
C24A C25A H25A 118.1 . .
N21B C25B C24B 123.4(11) . .
N21B C25B H25B 118.3 . .
C24B C25B H25B 118.3 . .
C24C C25C N21C 122.7(10) . .
C24C C25C H25C 118.7 . .
N21C C25C H25C 118.7 . .
N21D C25D C24D 124.0(10) . .
N21D C25D H25D 118.0 . .
C24D C25D H25D 118.0 . .
O21A C26A N32A 122.7(10) . .
O21A C26A C23A 120.3(11) . .
N32A C26A C23A 117.0(11) . .
O26B C26B N32B 123.1(10) . .
O26B C26B C23B 119.8(10) . .
N32B C26B C23B 117.1(10) . .
O21C C26C N32C 125.6(10) . .
O21C C26C C23C 119.4(11) . .
N32C C26C C23C 114.9(10) . .
O21D C26D N32D 123.0(10) . .
O21D C26D C23D 118.5(11) . .
N32D C26D C23D 118.4(10) . .
N31A C31A C32A 110.7(9) . .
N31A C31A H31I 109.5 . .
C32A C31A H31I 109.5 . .
N31A C31A H31J 109.5 . .
C32A C31A H31J 109.5 . .
H31I C31A H31J 108.0 . .
N31B C31B C32B 110.3(9) . .
N31B C31B H31K 109.6 . .
C32B C31B H31K 109.6 . .
N31B C31B H31L 109.6 . .
C32B C31B H31L 109.6 . .
H31K C31B H31L 108.1 . .
N31C C31C C32C 108.8(11) . .
N31C C31C H31M 109.9 . .
C32C C31C H31M 110.0 . .
N31C C31C H31N 109.9 . .
C32C C31C H31N 109.9 . .
H31M C31C H31N 108.3 . .
N31D C31D C32D 110.3(9) . .
N31D C31D H31O 109.6 . .
C32D C31D H31O 109.6 . .
N31D C31D H31P 109.6 . .
C32D C31D H31P 109.6 . .
H31O C31D H31P 108.1 . .
C31A C32A C33A 113.8(10) . .
C31A C32A H32I 108.8 . .
C33A C32A H32I 108.8 . .
C31A C32A H32J 108.8 . .
C33A C32A H32J 108.8 . .
H32I C32A H32J 107.7 . .
C33B C32B C31B 112.4(9) . .
C33B C32B H32K 109.1 . .
C31B C32B H32K 109.1 . .
C33B C32B H32L 109.1 . .
C31B C32B H32L 109.1 . .
H32K C32B H32L 107.8 . .
C33C C32C C31C 114.2(11) . .
C33C C32C H32M 108.7 . .
C31C C32C H32M 108.7 . .
C33C C32C H32N 108.7 . .
C31C C32C H32N 108.7 . .
H32M C32C H32N 107.6 . .
C33D C32D C31D 111.1(9) . .
C33D C32D H32O 109.4 . .
C31D C32D H32O 109.4 . .
C33D C32D H32P 109.4 . .
C31D C32D H32P 109.4 . .
H32O C32D H32P 108.1 . .
N32A C33A C32A 110.3(9) . .
N32A C33A H33A 109.6 . .
C32A C33A H33A 109.6 . .
N32A C33A H33B 109.6 . .
C32A C33A H33B 109.6 . .
H33A C33A H33B 108.2 . .
N32B C33B C32B 110.2(9) . .
N32B C33B H33C 109.6 . .
C32B C33B H33C 109.6 . .
N32B C33B H33D 109.6 . .
C32B C33B H33D 109.6 . .
H33C C33B H33D 108.2 . .
N32C C33C C32C 108.8(10) . .
N32C C33C H33E 109.9 . .
C32C C33C H33E 109.9 . .
N32C C33C H33F 110.0 . .
C32C C33C H33F 109.9 . .
H33E C33C H33F 108.3 . .
N32D C33D C32D 110.5(9) . .
N32D C33D H33G 109.5 . .
C32D C33D H33G 109.5 . .
N32D C33D H33H 109.6 . .
C32D C33D H33H 109.6 . .
H33G C33D H33H 108.1 . .
F101 P100 F102 92.0(6) . .
F101 P100 F106 176.8(6) . .
F102 P100 F106 91.1(6) . .
F101 P100 F103 86.7(6) . .
F102 P100 F103 177.7(5) . .
F106 P100 F103 90.1(6) . .
F101 P100 F105 88.1(5) . .
F102 P100 F105 89.1(4) . .
F106 P100 F105 91.4(5) . .
F103 P100 F105 89.0(4) . .
F101 P100 F104 90.7(5) . .
F102 P100 F104 90.6(4) . .
F106 P100 F104 89.8(5) . .
F103 P100 F104 91.3(4) . .
F105 P100 F104 178.8(5) . .
F202 P200 F201 171(2) . .
F202 P200 F204 90.0(17) . .
F201 P200 F204 84(2) . .
F202 P200 F206 76.7(14) . .
F201 P200 F206 111(2) . .
F204 P200 F206 87.1(10) . .
F202 P200 F203 96(2) . .
F201 P200 F203 90.0(17) . .
F204 P200 F203 174(2) . .
F206 P200 F203 92.1(13) . .
F202 P200 F205 86.5(13) . .
F201 P200 F205 86.4(18) . .
F204 P200 F205 95.3(11) . .
F206 P200 F205 163.0(15) . .
F203 P200 F205 87.3(9) . .
F302 P300 F301 90.8(6) . .
F302 P300 F303 89.7(6) . .
F301 P300 F303 179.0(5) . .
F302 P300 F305 92.7(5) . .
F301 P300 F305 88.9(5) . .
F303 P300 F305 90.2(4) . .
F302 P300 F304 177.5(5) . .
F301 P300 F304 90.3(6) . .
F303 P300 F304 89.3(5) . .
F305 P300 F304 89.6(5) . .
F302 P300 F306 88.4(5) . .
F301 P300 F306 89.9(4) . .
F303 P300 F306 91.0(4) . .
F305 P300 F306 178.4(5) . .
F304 P300 F306 89.4(4) . .
F405 P400 F404 97.3(14) . .
F405 P400 F403 86.2(13) . .
F404 P400 F403 174.9(12) . .
F405 P400 F402 174.0(14) . .
F404 P400 F402 88.6(10) . .
F403 P400 F402 87.9(13) . .
F405 P400 F406 89.2(8) . .
F404 P400 F406 91.8(8) . .
F403 P400 F406 92.0(10) . .
F402 P400 F406 89.6(8) . .
F405 P400 F401 90.9(9) . .
F404 P400 F401 87.8(8) . .
F403 P400 F401 88.5(10) . .
F402 P400 F401 90.3(8) . .
F406 P400 F401 179.5(8) . .

loop_
_geom_bond_atom_site_label_1
_geom_bond_atom_site_label_2
_geom_bond_distance
_geom_bond_site_symmetry_2
Cu1 N21D 2.001(8) .
Cu1 N11B 2.015(8) .
Cu1 N11C 2.016(8) .
Cu1 N11A 2.050(8) .
Cu1 O1W 2.327(7) .
Cu2 N11D 2.018(8) 1_454
Cu2 N21B 2.025(8) .
Cu2 N21A 2.045(8) .
Cu2 N21C 2.052(8) 1_454
Cu2 O4W 2.299(7) .
O11A C16A 1.192(12) .
O11D C16D 1.212(12) .
O16B C16B 1.207(13) .
O16C C16C 1.247(13) .
O21A C26A 1.240(13) .
O21C C26C 1.198(13) .
O21D C26D 1.227(12) .
O26B C26B 1.242(12) .
N11A C11A 1.290(13) .
N11A C15A 1.343(12) .
N11B C11B 1.299(13) .
N11B C15B 1.356(12) .
N11C C11C 1.331(12) .
N11C C15C 1.389(12) .
N11D C15D 1.254(15) .
N11D C11D 1.335(16) .
N11D Cu2 2.018(8) 1_656
N21A C25A 1.343(13) .
N21A C21A 1.320(12) .
N21B C25B 1.315(13) .
N21B C21B 1.334(13) .
N21C C21C 1.321(13) .
N21C C25C 1.354(12) .
N21C Cu2 2.052(8) 1_656
N21D C21D 1.319(13) .
N21D C25D 1.332(13) .
N31A C16A 1.359(13) .
N31A C31A 1.461(13) .
N31A H31A 0.8600 .
N31B C16B 1.340(15) .
N31B C31B 1.475(13) .
N31B H31B 0.8600 .
N31C C16C 1.329(14) .
N31C C31C 1.464(14) .
N31C H31C 0.8600 .
N31D C16D 1.321(13) .
N31D C31D 1.478(13) .
N31D H31D 0.8600 .
N32A C26A 1.301(14) .
N32A C33A 1.466(13) .
N32A H32A 0.8600 .
N32B C26B 1.321(13) .
N32B C33B 1.422(13) .
N32B H32B 0.8600 .
N32C C26C 1.352(14) .
N32C C33C 1.432(14) .
N32C H32C 0.8600 .
N32D C26D 1.332(13) .
N32D C33D 1.449(13) .
N32D H32D 0.8600 .
C11A C12A 1.398(14) .
C11A H11A 0.9300 .
C11B C12B 1.381(15) .
C11B H11B 0.9300 .
C11C C12C 1.385(14) .
C11C H11C 0.9300 .
C11D C12D 1.347(18) .
C11D H11D 0.9300 .
C12A C13A 1.400(14) .
C12A H12A 0.9300 .
C12B C13B 1.380(15) .
C12B H12B 0.9300 .
C12C C13C 1.368(14) .
C12C H12C 0.9300 .
C12D C13D 1.384(18) .
C12D H12D 0.9300 .
C13A C14A 1.363(14) .
C13A C16A 1.441(14) .
C13B C14B 1.386(14) .
C13B C16B 1.500(14) .
C13C C14C 1.408(13) .
C13C C16C 1.497(14) .
C13D C14D 1.349(14) .
C13D C16D 1.503(15) .
C14A C15A 1.394(15) .
C14A H14A 0.9300 .
C14B C15B 1.373(13) .
C14B H14B 0.9300 .
C14C C15C 1.315(13) .
C14C H14C 0.9300 .
C14D C15D 1.382(16) .
C14D H14D 0.9300 .
C15A H15A 0.9300 .
C15B H15B 0.9300 .
C15C H15C 0.9300 .
C15D H15D 0.9300 .
C21A C22A 1.397(14) .
C21A H21A 0.9300 .
C21B C22B 1.357(14) .
C21B H21B 0.9300 .
C21C C22C 1.360(15) .
C21C H21C 0.9300 .
C21D C22D 1.424(16) .
C21D H21D 0.9300 .
C22A C23A 1.359(14) .
C22A H22A 0.9300 .
C22B C23B 1.393(14) .
C22B H22B 0.9300 .
C22C C23C 1.386(14) .
C22C H22C 0.9300 .
C22D C23D 1.348(15) .
C22D H22D 0.9300 .
C23A C24A 1.390(14) .
C23A C26A 1.469(15) .
C23B C24B 1.377(15) .
C23B C26B 1.503(15) .
C23C C24C 1.376(15) .
C23C C26C 1.569(15) .
C23D C24D 1.382(14) .
C23D C26D 1.489(14) .
C24A C25A 1.385(14) .
C24A H24A 0.9300 .
C24B C25B 1.410(14) .
C24B H24B 0.9300 .
C24C C25C 1.362(14) .
C24C H24C 0.9300 .
C24D C25D 1.360(14) .
C24D H24D 0.9300 .
C25A H25A 0.9300 .
C25B H25B 0.9300 .
C25C H25C 0.9300 .
C25D H25D 0.9300 .
C31A C32A 1.491(15) .
C31A H31I 0.9701 .
C31A H31J 0.9702 .
C31B C32B 1.528(15) .
C31B H31K 0.9699 .
C31B H31L 0.9699 .
C31C C32C 1.520(17) .
C31C H31M 0.9698 .
C31C H31N 0.9703 .
C31D C32D 1.546(15) .
C31D H31O 0.9699 .
C31D H31P 0.9703 .
C32A C33A 1.509(15) .
C32A H32I 0.9702 .
C32A H32J 0.9697 .
C32B C33B 1.532(14) .
C32B H32K 0.9701 .
C32B H32L 0.9702 .
C32C C33C 1.485(16) .
C32C H32M 0.9699 .
C32C H32N 0.9703 .
C32D C33D 1.512(15) .
C32D H32O 0.9698 .
C32D H32P 0.9699 .
C33A H33A 0.9696 .
C33A H33B 0.9697 .
C33B H33C 0.9700 .
C33B H33D 0.9696 .
C33C H33E 0.9705 .
C33C H33F 0.9697 .
C33D H33G 0.9701 .
C33D H33H 0.9693 .
P100 F101 1.549(8) .
P100 F102 1.564(8) .
P100 F106 1.558(8) .
P100 F103 1.576(9) .
P100 F105 1.569(8) .
P100 F104 1.589(7) .
P200 F202 1.40(2) .
P200 F201 1.42(3) .
P200 F204 1.49(2) .
P200 F206 1.494(18) .
P200 F203 1.51(2) .
P200 F205 1.529(13) .
P300 F302 1.551(8) .
P300 F301 1.557(8) .
P300 F303 1.560(8) .
P300 F305 1.565(8) .
P300 F304 1.595(8) .
P300 F306 1.599(8) .
P400 F405 1.474(16) .
P400 F404 1.478(13) .
P400 F403 1.486(15) .
P400 F402 1.530(13) .
P400 F406 1.526(11) .
P400 F401 1.589(12) .
